data_4065566
loop_
_publ_author_name
'Lohan, Manja'
'Justaud, Fr\'ed\'eric'
'Roisnel, Thierry'
'Ecorchard, Petra'
'Lang, Heinrich'
'Lapinte, Claude'

_publ_section_title
;
 1&#x2032;,1&#x2032;&#x2032;&#x2032;-Bis(ethynyl)biferrocenyl-Bridged
 Fe(dppe)Cp* Units: Synthesis, Solid-State Structures, and Electronic
 Couplings&#x00A7;
;
_journal_issue 21
_journal_name_full Organometallics
_journal_page_first 4804
_journal_paper_doi 10.1021/om100003z
_journal_volume 29
_journal_year 2010
_chemical_compound_source 'synthesis as described'
_chemical_formula_moiety 'C96 H96 Fe4 P4, 2(F6 P)'
_chemical_formula_sum 'C96 H96 F12 Fe4 P6'
_chemical_formula_weight 1887.03
_chemical_name_systematic
;
 ?
;
_space_group_IT_number 15
_symmetry_cell_setting monoclinic
_symmetry_Int_Tables_number 15
_symmetry_space_group_name_Hall '-C 2yc'
_symmetry_space_group_name_H-M 'C 1 2/c 1'
_atom_sites_solution_hydrogens geom
_atom_sites_solution_primary direct
_atom_sites_solution_secondary difmap
_audit_conform_dict_location ftp://ftp.iucr.org/pub/cif_core.dic
_audit_conform_dict_name cif_core.dic
_audit_conform_dict_version 2.3
_audit_creation_date 2009-05-29T12:30:39-00:00
_audit_creation_method 'WinGX routine CIF_UPDATE'
_cell_angle_alpha 90
_cell_angle_beta 99.404(2)
_cell_angle_gamma 90
_cell_formula_units_Z 4
_cell_length_a 35.8439(12)
_cell_length_b 14.0561(5)
_cell_length_c 18.9557(7)
_cell_measurement_reflns_used 9406
_cell_measurement_temperature 100(2)
_cell_measurement_theta_max 27.51
_cell_measurement_theta_min 2.25
_cell_measurement_wavelength 0.71073
_cell_volume 9422.0(6)
_computing_cell_refinement 'Bruker SMART, 2006'
_computing_data_collection 'Bruker SMART, 2006'
_computing_data_reduction 'Bruker SAINT, 2006'
_computing_molecular_graphics 'Ortep-3 for Windows (Farrugia, 1997)'
_computing_publication_material 'WinGX publication routines (Farrugia, 1999)'
_computing_structure_refinement 'SHELXL-97 (Sheldrick, 1997)'
_computing_structure_solution 'SIR97 (Altomare et al., 1999)'
_diffrn_ambient_temperature 100(2)
_diffrn_detector 'CCD plate'
_diffrn_measured_fraction_theta_full 0.977
_diffrn_measured_fraction_theta_max 0.947
_diffrn_measurement_device_type 'APEXII, Bruker-AXS'
_diffrn_measurement_method 'CCD rotation images, thin slices'
_diffrn_radiation_monochromator graphite
_diffrn_radiation_probe x-ray
_diffrn_radiation_type MoK\a
_diffrn_radiation_wavelength 0.71073
_diffrn_reflns_av_R_equivalents 0.0361
_diffrn_reflns_av_unetI/netI 0.0333
_diffrn_reflns_limit_h_max 46
_diffrn_reflns_limit_h_min -44
_diffrn_reflns_limit_k_max 17
_diffrn_reflns_limit_k_min -18
_diffrn_reflns_limit_l_max 22
_diffrn_reflns_limit_l_min -23
_diffrn_reflns_number 50222
_diffrn_reflns_theta_full 25
_diffrn_reflns_theta_max 27.48
_diffrn_reflns_theta_min 2.93
_exptl_absorpt_coefficient_mu 0.773
_exptl_absorpt_correction_T_max 0.915
_exptl_absorpt_correction_T_min 0.723
_exptl_absorpt_correction_type multi-scan
_exptl_absorpt_process_details
;
  [Sheldrick, G.M. (2002). SADABS Bruker AXS Inc., Madison, Wisconsin, USA]
;
_exptl_crystal_colour orange
_exptl_crystal_density_diffrn 1.330
_exptl_crystal_density_method 'not measured'
_exptl_crystal_description plate
_exptl_crystal_F_000 3896
_exptl_crystal_size_max 0.5
_exptl_crystal_size_mid 0.4
_exptl_crystal_size_min 0.12
_platon_squeeze_details ' ?'
_refine_diff_density_max 0.853
_refine_diff_density_min -0.597
_refine_diff_density_rms 0.076
_refine_ls_extinction_method none
_refine_ls_goodness_of_fit_ref 1.077
_refine_ls_hydrogen_treatment constr
_refine_ls_matrix_type full
_refine_ls_number_parameters 508
_refine_ls_number_reflns 10241
_refine_ls_number_restraints 0
_refine_ls_restrained_S_all 1.077
_refine_ls_R_factor_all 0.0528
_refine_ls_R_factor_gt 0.0406
_refine_ls_shift/su_max 0.001
_refine_ls_shift/su_mean 0
_refine_ls_structure_factor_coef Fsqd
_refine_ls_weighting_details 'calc w=1/[\s^2^(Fo^2^)+(0.0776P)^2^+5.6100P] where P=(Fo^2^+2Fc^2^)/3'
_refine_ls_weighting_scheme calc
_refine_ls_wR_factor_gt 0.1237
_refine_ls_wR_factor_ref 0.1292
_reflns_number_gt 8184
_reflns_number_total 10241
_reflns_threshold_expression >2sigma(I)
_cod_data_source_file om100003z_si_003.cif
_cod_data_source_block sq
_cod_original_sg_symbol_H-M 'C 2/c'
_cod_database_code 4065566

loop_
_symmetry_equiv_pos_as_xyz
'x, y, z'
'-x, y, -z+1/2'
'x+1/2, y+1/2, z'
'-x+1/2, y+1/2, -z+1/2'
'-x, -y, -z'
'x, -y, z-1/2'
'-x+1/2, -y+1/2, -z'
'x+1/2, -y+1/2, z-1/2'

loop_
_atom_site_label
_atom_site_type_symbol
_atom_site_fract_x
_atom_site_fract_y
_atom_site_fract_z
_atom_site_U_iso_or_equiv
_atom_site_adp_type
_atom_site_occupancy
_atom_site_symmetry_multiplicity
_atom_site_calc_flag
_atom_site_refinement_flags
Fe1 Fe 0.357191(8) 0.11518(2) 0.712693(15) 0.01699(10) Uani 1 1 d .
C1 C 0.39233(6) 0.19158(16) 0.65033(12) 0.0233(5) Uani 1 1 d .
C2 C 0.35926(6) 0.15982(16) 0.60317(11) 0.0215(4) Uani 1 1 d .
C3 C 0.35832(6) 0.05978(16) 0.60531(11) 0.0207(4) Uani 1 1 d .
C4 C 0.39060(6) 0.02851(15) 0.65469(11) 0.0210(4) Uani 1 1 d .
C5 C 0.41170(6) 0.10998(16) 0.68140(12) 0.0225(5) Uani 1 1 d .
C6 C 0.40759(7) 0.29185(17) 0.65166(15) 0.0363(6) Uani 1 1 d .
H6A H 0.4241 0.3034 0.6974 0.054 Uiso 1 1 calc R
H6B H 0.3865 0.3371 0.646 0.054 Uiso 1 1 calc R
H6C H 0.4221 0.3001 0.6125 0.054 Uiso 1 1 calc R
C7 C 0.33595(7) 0.22238(18) 0.54848(13) 0.0317(5) Uani 1 1 d .
H7A H 0.3513 0.2426 0.5128 0.048 Uiso 1 1 calc R
H7B H 0.3275 0.2785 0.5722 0.048 Uiso 1 1 calc R
H7C H 0.3139 0.1868 0.5248 0.048 Uiso 1 1 calc R
C8 C 0.33288(6) -0.00446(18) 0.55505(12) 0.0290(5) Uani 1 1 d .
H8A H 0.3065 0.0151 0.5534 0.043 Uiso 1 1 calc R
H8B H 0.336 -0.0703 0.572 0.043 Uiso 1 1 calc R
H8C H 0.3396 0.0001 0.5071 0.043 Uiso 1 1 calc R
C9 C 0.40299(7) -0.07347(16) 0.66710(14) 0.0311(5) Uani 1 1 d .
H9A H 0.4156 -0.0948 0.6277 0.047 Uiso 1 1 calc R
H9B H 0.3808 -0.1136 0.6693 0.047 Uiso 1 1 calc R
H9C H 0.4206 -0.0783 0.7123 0.047 Uiso 1 1 calc R
C10 C 0.44947(6) 0.11078(19) 0.72887(14) 0.0339(6) Uani 1 1 d .
H10A H 0.4695 0.1047 0.6996 0.051 Uiso 1 1 calc R
H10B H 0.451 0.0574 0.7625 0.051 Uiso 1 1 calc R
H10C H 0.4526 0.1707 0.7556 0.051 Uiso 1 1 calc R
P1 P 0.304573(14) 0.04438(4) 0.73256(3) 0.01757(13) Uani 1 1 d .
P2 P 0.335021(15) 0.24180(4) 0.76544(3) 0.02055(13) Uani 1 1 d .
C11 C 0.28923(6) 0.10592(15) 0.80875(12) 0.0236(5) Uani 1 1 d .
H11A H 0.2636 0.0847 0.8149 0.028 Uiso 1 1 calc R
H11B H 0.307 0.0928 0.8535 0.028 Uiso 1 1 calc R
C12 C 0.28913(6) 0.21110(16) 0.79064(12) 0.0242(5) Uani 1 1 d .
H12A H 0.2849 0.2493 0.8325 0.029 Uiso 1 1 calc R
H12B H 0.2685 0.2251 0.7505 0.029 Uiso 1 1 calc R
C13 C 0.30703(5) -0.08103(15) 0.75590(12) 0.0202(4) Uani 1 1 d .
C14 C 0.30433(6) -0.14832(16) 0.70151(13) 0.0261(5) Uani 1 1 d .
H14 H 0.3001 -0.1282 0.653 0.031 Uiso 1 1 calc R
C15 C 0.30779(6) -0.24434(16) 0.71740(14) 0.0297(5) Uani 1 1 d .
H15 H 0.3062 -0.2895 0.6797 0.036 Uiso 1 1 calc R
C16 C 0.31354(6) -0.27498(16) 0.78742(14) 0.0307(5) Uani 1 1 d .
H16 H 0.316 -0.341 0.7981 0.037 Uiso 1 1 calc R
C17 C 0.31576(7) -0.20907(17) 0.84190(13) 0.0319(5) Uani 1 1 d .
H17 H 0.3195 -0.23 0.8902 0.038 Uiso 1 1 calc R
C18 C 0.31263(6) -0.11207(16) 0.82686(13) 0.0276(5) Uani 1 1 d .
H18 H 0.3143 -0.0672 0.8647 0.033 Uiso 1 1 calc R
C19 C 0.26152(6) 0.05028(15) 0.66547(11) 0.0193(4) Uani 1 1 d .
C20 C 0.23027(6) -0.00724(15) 0.67023(12) 0.0224(4) Uani 1 1 d .
H20 H 0.2312 -0.0509 0.7087 0.027 Uiso 1 1 calc R
C21 C 0.19800(6) -0.00112(16) 0.61927(12) 0.0259(5) Uani 1 1 d .
H21 H 0.1769 -0.0406 0.6229 0.031 Uiso 1 1 calc R
C22 C 0.19638(6) 0.06268(17) 0.56277(13) 0.0280(5) Uani 1 1 d .
H22 H 0.1744 0.0663 0.5274 0.034 Uiso 1 1 calc R
C23 C 0.22713(6) 0.12094(16) 0.55847(13) 0.0257(5) Uani 1 1 d .
H23 H 0.2261 0.165 0.5202 0.031 Uiso 1 1 calc R
C24 C 0.25940(6) 0.11515(15) 0.61000(12) 0.0215(4) Uani 1 1 d .
H24 H 0.2802 0.1561 0.6071 0.026 Uiso 1 1 calc R
C25 C 0.32486(6) 0.35425(16) 0.71728(12) 0.0268(5) Uani 1 1 d .
C26 C 0.29223(7) 0.36170(18) 0.66558(13) 0.0309(5) Uani 1 1 d .
H26 H 0.2749 0.3101 0.6582 0.037 Uiso 1 1 calc R
C27 C 0.28496(8) 0.44409(18) 0.62496(14) 0.0399(6) Uani 1 1 d .
H27 H 0.2625 0.4486 0.5906 0.048 Uiso 1 1 calc R
C28 C 0.30989(9) 0.51893(19) 0.63405(15) 0.0454(7) Uani 1 1 d .
H28 H 0.3053 0.574 0.6048 0.054 Uiso 1 1 calc R
C29 C 0.34159(9) 0.51345(18) 0.68597(17) 0.0463(7) Uani 1 1 d .
H29 H 0.3585 0.5659 0.6932 0.056 Uiso 1 1 calc R
C30 C 0.34928(7) 0.43197(17) 0.72806(15) 0.0353(6) Uani 1 1 d .
H30 H 0.3711 0.4295 0.764 0.042 Uiso 1 1 calc R
C31 C 0.36493(7) 0.27447(16) 0.84954(13) 0.0289(5) Uani 1 1 d .
C32 C 0.35174(8) 0.27333(19) 0.91485(14) 0.0381(6) Uani 1 1 d .
H32 H 0.326 0.2589 0.9163 0.046 Uiso 1 1 calc R
C33 C 0.37619(10) 0.2933(2) 0.97762(16) 0.0565(8) Uani 1 1 d .
H33 H 0.3671 0.2921 1.0219 0.068 Uiso 1 1 calc R
C34 C 0.41372(10) 0.3149(3) 0.97649(19) 0.0663(10) Uani 1 1 d .
H34 H 0.4302 0.3286 1.0198 0.08 Uiso 1 1 calc R
C35 C 0.42717(9) 0.3166(2) 0.91253(19) 0.0609(9) Uani 1 1 d .
H35 H 0.4528 0.333 0.9115 0.073 Uiso 1 1 calc R
C36 C 0.40327(7) 0.2944(2) 0.84951(15) 0.0409(6) Uani 1 1 d .
H36 H 0.413 0.2927 0.8058 0.049 Uiso 1 1 calc R
C37 C 0.37722(6) 0.07387(15) 0.79775(12) 0.0224(5) Uani 1 1 d .
C38 C 0.39405(6) 0.04956(17) 0.86161(12) 0.0270(5) Uani 1 1 d .
H38 H 0.4024 0.1013 0.8925 0.032 Uiso 1 1 calc R
C39 C 0.40217(6) -0.04544(18) 0.89321(13) 0.0303(5) Uani 1 1 d .
C40 C 0.40322(7) -0.1344(2) 0.85756(16) 0.0374(6) Uani 1 1 d .
H40 H 0.3984 -0.1441 0.8073 0.045 Uiso 1 1 calc R
C41 C 0.41268(7) -0.2062(2) 0.91042(18) 0.0499(8) Uani 1 1 d .
H41 H 0.4151 -0.2723 0.9015 0.06 Uiso 1 1 calc R
C42 C 0.41792(7) -0.1624(3) 0.97823(17) 0.0546(9) Uani 1 1 d .
H42 H 0.4246 -0.1939 1.0228 0.066 Uiso 1 1 calc R
C43 C 0.41152(6) -0.0629(2) 0.96862(15) 0.0410(7) Uani 1 1 d .
H43 H 0.4131 -0.0165 1.0055 0.049 Uiso 1 1 calc R
Fe2 Fe 0.454654(9) -0.10635(3) 0.91899(2) 0.03983(13) Uani 1 1 d .
C44 C 0.49314(7) -0.0081(3) 0.89594(15) 0.0475(8) Uani 1 1 d .
H44 H 0.4878 0.0537 0.8768 0.057 Uiso 1 1 calc R
C45 C 0.49529(7) -0.0925(3) 0.85601(17) 0.0559(9) Uani 1 1 d .
H45 H 0.4914 -0.0969 0.8053 0.067 Uiso 1 1 calc R
C46 C 0.50430(8) -0.1701(3) 0.90462(18) 0.0602(9) Uani 1 1 d .
H46 H 0.5076 -0.2347 0.8921 0.072 Uiso 1 1 calc R
C47 C 0.50748(7) -0.1333(3) 0.97450(17) 0.0523(8) Uani 1 1 d .
H47 H 0.5133 -0.1692 1.0173 0.063 Uiso 1 1 calc R
C48 C 0.50039(6) -0.0325(2) 0.97049(14) 0.0465(8) Uani 1 1 d .
P100 P 0.25 0.25 0 0.0310(2) Uani 1 2 d S
F101 F 0.25968(5) 0.32525(11) -0.05742(8) 0.0467(4) Uani 1 1 d .
F102 F 0.29332(5) 0.25430(11) 0.03994(8) 0.0423(4) Uani 1 1 d .
F103 F 0.26057(5) 0.16507(11) -0.04918(9) 0.0502(4) Uani 1 1 d .

loop_
_atom_site_aniso_label
_atom_site_aniso_U_11
_atom_site_aniso_U_22
_atom_site_aniso_U_33
_atom_site_aniso_U_23
_atom_site_aniso_U_13
_atom_site_aniso_U_12
Fe1 0.01652(15) 0.02124(16) 0.01332(19) 0.00046(12) 0.00276(12) 0.00311(10)
C1 0.0242(10) 0.0269(11) 0.0211(12) -0.0012(9) 0.0105(9) 0.0000(8)
C2 0.0194(9) 0.0305(11) 0.0159(11) 0.0045(9) 0.0071(8) 0.0064(8)
C3 0.0192(9) 0.0305(11) 0.0137(11) -0.0006(9) 0.0059(8) 0.0025(8)
C4 0.0211(10) 0.0273(11) 0.0160(11) 0.0012(9) 0.0075(8) 0.0054(8)
C5 0.0177(10) 0.0337(12) 0.0172(12) -0.0018(9) 0.0057(8) 0.0012(8)
C6 0.0440(14) 0.0289(12) 0.0403(16) -0.0027(11) 0.0198(12) -0.0072(10)
C7 0.0307(12) 0.0415(14) 0.0250(13) 0.0126(11) 0.0108(10) 0.0121(10)
C8 0.0240(11) 0.0423(14) 0.0215(13) -0.0091(10) 0.0062(9) -0.0031(9)
C9 0.0355(12) 0.0286(12) 0.0327(14) 0.0032(11) 0.0156(11) 0.0106(10)
C10 0.0185(10) 0.0572(17) 0.0253(14) -0.0047(11) 0.0018(9) 0.0047(10)
P1 0.0183(2) 0.0214(3) 0.0133(3) 0.0004(2) 0.0034(2) 0.00206(19)
P2 0.0219(3) 0.0223(3) 0.0170(3) -0.0022(2) 0.0020(2) 0.0034(2)
C11 0.0238(10) 0.0316(12) 0.0167(12) -0.0031(9) 0.0074(9) 0.0016(8)
C12 0.0262(10) 0.0292(12) 0.0178(12) -0.0027(9) 0.0054(9) 0.0062(9)
C13 0.0173(9) 0.0238(10) 0.0195(12) 0.0043(9) 0.0035(8) 0.0011(8)
C14 0.0325(12) 0.0255(11) 0.0219(13) 0.0049(10) 0.0093(9) 0.0030(9)
C15 0.0323(12) 0.0237(11) 0.0339(15) 0.0005(10) 0.0081(10) 0.0014(9)
C16 0.0252(11) 0.0233(11) 0.0425(16) 0.0126(11) 0.0021(10) -0.0019(9)
C17 0.0319(12) 0.0356(13) 0.0251(14) 0.0127(11) -0.0046(10) -0.0058(10)
C18 0.0273(11) 0.0321(12) 0.0218(13) 0.0059(10) -0.0006(9) -0.0044(9)
C19 0.0208(9) 0.0232(10) 0.0141(11) -0.0018(8) 0.0037(8) 0.0044(8)
C20 0.0257(10) 0.0228(10) 0.0184(12) 0.0016(9) 0.0030(9) 0.0017(8)
C21 0.0243(10) 0.0244(11) 0.0281(13) -0.0030(10) 0.0015(9) -0.0004(8)
C22 0.0252(11) 0.0335(12) 0.0228(13) -0.0038(10) -0.0039(9) 0.0067(9)
C23 0.0295(11) 0.0272(11) 0.0201(13) 0.0044(9) 0.0032(9) 0.0078(9)
C24 0.0238(10) 0.0217(10) 0.0199(12) 0.0009(9) 0.0062(9) 0.0030(8)
C25 0.0359(12) 0.0225(11) 0.0239(13) -0.0014(10) 0.0102(10) 0.0090(9)
C26 0.0420(13) 0.0297(12) 0.0212(13) -0.0023(10) 0.0061(10) 0.0117(10)
C27 0.0618(17) 0.0350(14) 0.0243(14) 0.0009(11) 0.0107(12) 0.0251(13)
C28 0.078(2) 0.0282(13) 0.0349(16) 0.0053(12) 0.0239(15) 0.0201(13)
C29 0.0658(19) 0.0234(13) 0.0554(19) -0.0006(13) 0.0269(16) 0.0011(12)
C30 0.0421(14) 0.0285(13) 0.0374(15) -0.0044(11) 0.0129(12) 0.0027(10)
C31 0.0341(12) 0.0284(12) 0.0215(13) -0.0074(10) -0.0036(10) 0.0053(9)
C32 0.0487(15) 0.0386(14) 0.0242(14) -0.0071(11) -0.0022(11) 0.0111(11)
C33 0.068(2) 0.066(2) 0.0289(17) -0.0120(15) -0.0092(14) 0.0164(16)
C34 0.064(2) 0.079(2) 0.044(2) -0.0264(18) -0.0260(16) 0.0184(18)
C35 0.0442(16) 0.070(2) 0.059(2) -0.0277(18) -0.0191(15) 0.0058(15)
C36 0.0352(13) 0.0461(16) 0.0377(16) -0.0132(13) -0.0054(11) 0.0006(11)
C37 0.0195(10) 0.0247(11) 0.0241(13) -0.0037(9) 0.0065(9) 0.0024(8)
C38 0.0205(10) 0.0391(13) 0.0220(13) 0.0019(10) 0.0054(9) 0.0028(9)
C39 0.0166(10) 0.0494(15) 0.0259(13) 0.0139(11) 0.0066(9) 0.0039(9)
C40 0.0258(12) 0.0464(15) 0.0414(16) 0.0148(13) 0.0093(11) 0.0062(10)
C41 0.0330(14) 0.0535(17) 0.067(2) 0.0301(16) 0.0177(14) 0.0097(12)
C42 0.0321(13) 0.086(2) 0.050(2) 0.0458(18) 0.0185(13) 0.0182(14)
C43 0.0203(11) 0.075(2) 0.0306(15) 0.0204(14) 0.0120(10) 0.0110(11)
Fe2 0.02027(18) 0.0684(3) 0.0325(2) 0.02492(19) 0.00952(15) 0.01281(15)
C44 0.0237(12) 0.087(2) 0.0336(16) 0.0254(16) 0.0091(11) -0.0006(13)
C45 0.0223(12) 0.109(3) 0.0392(18) 0.0218(18) 0.0128(12) 0.0087(14)
C46 0.0287(13) 0.100(3) 0.055(2) 0.0119(19) 0.0146(13) 0.0216(15)
C47 0.0239(12) 0.090(2) 0.0439(19) 0.0255(17) 0.0081(12) 0.0227(14)
C48 0.0158(10) 0.091(2) 0.0323(16) 0.0202(15) 0.0042(10) 0.0100(12)
P100 0.0561(6) 0.0234(4) 0.0165(5) -0.0005(3) 0.0151(4) 0.0009(4)
F101 0.0659(10) 0.0441(9) 0.0334(9) 0.0158(7) 0.0179(8) -0.0028(7)
F102 0.0544(9) 0.0466(9) 0.0268(8) 0.0008(7) 0.0097(7) -0.0010(7)
F103 0.0770(11) 0.0392(9) 0.0393(9) -0.0173(7) 0.0242(8) 0.0020(8)

loop_
_atom_type_symbol
_atom_type_description
_atom_type_scat_dispersion_real
_atom_type_scat_dispersion_imag
_atom_type_scat_source
C C 0.0033 0.0016 'International Tables Vol C Tables 4.2.6.8 and 6.1.1.4'
H H 0 0 'International Tables Vol C Tables 4.2.6.8 and 6.1.1.4'
P P 0.1023 0.0942 'International Tables Vol C Tables 4.2.6.8 and 6.1.1.4'
Fe Fe 0.3463 0.8444 'International Tables Vol C Tables 4.2.6.8 and 6.1.1.4'
F F 0.0171 0.0103 'International Tables Vol C Tables 4.2.6.8 and 6.1.1.4'

loop_
_geom_angle_atom_site_label_1
_geom_angle_atom_site_label_2
_geom_angle_atom_site_label_3
_geom_angle
_geom_angle_site_symmetry_1
_geom_angle_site_symmetry_3
C37 Fe1 C5 89.33(9) . .
C37 Fe1 C4 96.01(9) . .
C5 Fe1 C4 38.84(8) . .
C37 Fe1 C1 118.83(9) . .
C5 Fe1 C1 38.66(8) . .
C4 Fe1 C1 64.76(8) . .
C37 Fe1 C2 153.88(8) . .
C5 Fe1 C2 64.55(8) . .
C4 Fe1 C2 64.21(8) . .
C1 Fe1 C2 38.66(8) . .
C37 Fe1 C3 132.16(9) . .
C5 Fe1 C3 64.64(8) . .
C4 Fe1 C3 38.72(8) . .
C1 Fe1 C3 64.17(8) . .
C2 Fe1 C3 37.59(8) . .
C37 Fe1 P1 85.82(7) . .
C5 Fe1 P1 150.96(6) . .
C4 Fe1 P1 113.29(6) . .
C1 Fe1 P1 155.23(6) . .
C2 Fe1 P1 116.91(6) . .
C3 Fe1 P1 98.28(6) . .
C37 Fe1 P2 88.54(7) . .
C5 Fe1 P2 123.83(6) . .
C4 Fe1 P2 161.66(6) . .
C1 Fe1 P2 97.49(6) . .
C2 Fe1 P2 105.36(6) . .
C3 Fe1 P2 139.25(6) . .
P1 Fe1 P2 84.70(2) . .
C5 C1 C2 107.80(19) . .
C5 C1 C6 126.6(2) . .
C2 C1 C6 124.1(2) . .
C5 C1 Fe1 70.05(12) . .
C2 C1 Fe1 71.85(11) . .
C6 C1 Fe1 134.41(15) . .
C3 C2 C1 108.31(18) . .
C3 C2 C7 126.2(2) . .
C1 C2 C7 123.8(2) . .
C3 C2 Fe1 71.36(12) . .
C1 C2 Fe1 69.49(12) . .
C7 C2 Fe1 136.26(14) . .
C2 C3 C4 107.75(18) . .
C2 C3 C8 126.5(2) . .
C4 C3 C8 124.7(2) . .
C2 C3 Fe1 71.04(12) . .
C4 C3 Fe1 68.71(11) . .
C8 C3 Fe1 134.49(14) . .
C5 C4 C3 108.16(19) . .
C5 C4 C9 125.8(2) . .
C3 C4 C9 125.4(2) . .
C5 C4 Fe1 70.54(12) . .
C3 C4 Fe1 72.56(11) . .
C9 C4 Fe1 129.64(15) . .
C1 C5 C4 107.96(19) . .
C1 C5 C10 125.2(2) . .
C4 C5 C10 126.6(2) . .
C1 C5 Fe1 71.30(11) . .
C4 C5 Fe1 70.61(11) . .
C10 C5 Fe1 127.68(16) . .
C1 C6 H6A 109.5 . .
C1 C6 H6B 109.5 . .
H6A C6 H6B 109.5 . .
C1 C6 H6C 109.5 . .
H6A C6 H6C 109.5 . .
H6B C6 H6C 109.5 . .
C2 C7 H7A 109.5 . .
C2 C7 H7B 109.5 . .
H7A C7 H7B 109.5 . .
C2 C7 H7C 109.5 . .
H7A C7 H7C 109.5 . .
H7B C7 H7C 109.5 . .
C3 C8 H8A 109.5 . .
C3 C8 H8B 109.5 . .
H8A C8 H8B 109.5 . .
C3 C8 H8C 109.5 . .
H8A C8 H8C 109.5 . .
H8B C8 H8C 109.5 . .
C4 C9 H9A 109.5 . .
C4 C9 H9B 109.5 . .
H9A C9 H9B 109.5 . .
C4 C9 H9C 109.5 . .
H9A C9 H9C 109.5 . .
H9B C9 H9C 109.5 . .
C5 C10 H10A 109.5 . .
C5 C10 H10B 109.5 . .
H10A C10 H10B 109.5 . .
C5 C10 H10C 109.5 . .
H10A C10 H10C 109.5 . .
H10B C10 H10C 109.5 . .
C13 P1 C19 102.39(10) . .
C13 P1 C11 105.87(10) . .
C19 P1 C11 101.36(10) . .
C13 P1 Fe1 117.91(6) . .
C19 P1 Fe1 120.29(7) . .
C11 P1 Fe1 107.06(7) . .
C31 P2 C25 104.97(11) . .
C31 P2 C12 104.75(11) . .
C25 P2 C12 102.63(10) . .
C31 P2 Fe1 112.76(7) . .
C25 P2 Fe1 121.14(7) . .
C12 P2 Fe1 109.03(7) . .
C12 C11 P1 105.66(15) . .
C12 C11 H11A 110.6 . .
P1 C11 H11A 110.6 . .
C12 C11 H11B 110.6 . .
P1 C11 H11B 110.6 . .
H11A C11 H11B 108.7 . .
C11 C12 P2 108.58(14) . .
C11 C12 H12A 110 . .
P2 C12 H12A 110 . .
C11 C12 H12B 110 . .
P2 C12 H12B 110 . .
H12A C12 H12B 108.4 . .
C14 C13 C18 118.9(2) . .
C14 C13 P1 119.00(16) . .
C18 C13 P1 122.09(17) . .
C15 C14 C13 120.6(2) . .
C15 C14 H14 119.7 . .
C13 C14 H14 119.7 . .
C16 C15 C14 120.6(2) . .
C16 C15 H15 119.7 . .
C14 C15 H15 119.7 . .
C15 C16 C17 119.5(2) . .
C15 C16 H16 120.3 . .
C17 C16 H16 120.3 . .
C16 C17 C18 120.7(2) . .
C16 C17 H17 119.6 . .
C18 C17 H17 119.6 . .
C17 C18 C13 119.8(2) . .
C17 C18 H18 120.1 . .
C13 C18 H18 120.1 . .
C24 C19 C20 119.0(2) . .
C24 C19 P1 119.46(16) . .
C20 C19 P1 121.47(16) . .
C21 C20 C19 120.5(2) . .
C21 C20 H20 119.8 . .
C19 C20 H20 119.8 . .
C20 C21 C22 120.2(2) . .
C20 C21 H21 119.9 . .
C22 C21 H21 119.9 . .
C23 C22 C21 119.5(2) . .
C23 C22 H22 120.2 . .
C21 C22 H22 120.2 . .
C22 C23 C24 120.2(2) . .
C22 C23 H23 119.9 . .
C24 C23 H23 119.9 . .
C19 C24 C23 120.6(2) . .
C19 C24 H24 119.7 . .
C23 C24 H24 119.7 . .
C30 C25 C26 118.4(2) . .
C30 C25 P2 122.28(19) . .
C26 C25 P2 119.22(18) . .
C27 C26 C25 120.6(3) . .
C27 C26 H26 119.7 . .
C25 C26 H26 119.7 . .
C28 C27 C26 120.6(3) . .
C28 C27 H27 119.7 . .
C26 C27 H27 119.7 . .
C27 C28 C29 119.4(3) . .
C27 C28 H28 120.3 . .
C29 C28 H28 120.3 . .
C28 C29 C30 121.1(3) . .
C28 C29 H29 119.5 . .
C30 C29 H29 119.5 . .
C25 C30 C29 119.9(3) . .
C25 C30 H30 120.1 . .
C29 C30 H30 120.1 . .
C32 C31 C36 118.5(2) . .
C32 C31 P2 122.35(19) . .
C36 C31 P2 119.00(19) . .
C33 C32 C31 120.0(3) . .
C33 C32 H32 120 . .
C31 C32 H32 120 . .
C34 C33 C32 120.8(3) . .
C34 C33 H33 119.6 . .
C32 C33 H33 119.6 . .
C35 C34 C33 119.9(3) . .
C35 C34 H34 120 . .
C33 C34 H34 120 . .
C34 C35 C36 119.9(3) . .
C34 C35 H35 120 . .
C36 C35 H35 120 . .
C35 C36 C31 120.8(3) . .
C35 C36 H36 119.6 . .
C31 C36 H36 119.6 . .
C38 C37 Fe1 175.0(2) . .
C37 C38 C39 130.1(2) . .
C37 C38 H38 114.9 . .
C39 C38 H38 114.9 . .
C40 C39 C43 107.6(2) . .
C40 C39 C38 128.4(2) . .
C43 C39 C38 124.0(3) . .
C40 C39 Fe2 69.67(13) . .
C43 C39 Fe2 68.63(13) . .
C38 C39 Fe2 125.99(15) . .
C41 C40 C39 108.1(3) . .
C41 C40 Fe2 69.40(16) . .
C39 C40 Fe2 69.69(14) . .
C41 C40 H40 126 . .
C39 C40 H40 126 . .
Fe2 C40 H40 126.5 . .
C42 C41 C40 108.2(3) . .
C42 C41 Fe2 68.97(18) . .
C40 C41 Fe2 69.93(16) . .
C42 C41 H41 125.9 . .
C40 C41 H41 125.9 . .
Fe2 C41 H41 126.8 . .
C41 C42 C43 108.5(2) . .
C41 C42 Fe2 70.49(16) . .
C43 C42 Fe2 69.68(14) . .
C41 C42 H42 125.7 . .
C43 C42 H42 125.7 . .
Fe2 C42 H42 125.7 . .
C42 C43 C39 107.6(3) . .
C42 C43 Fe2 69.21(15) . .
C39 C43 Fe2 70.21(13) . .
C42 C43 H43 126.2 . .
C39 C43 H43 126.2 . .
Fe2 C43 H43 125.9 . .
C42 Fe2 C43 41.11(13) . .
C42 Fe2 C45 162.55(15) . .
C43 Fe2 C45 156.05(14) . .
C42 Fe2 C41 40.54(14) . .
C43 Fe2 C41 68.72(13) . .
C45 Fe2 C41 127.30(15) . .
C42 Fe2 C47 105.89(12) . .
C43 Fe2 C47 121.88(12) . .
C45 Fe2 C47 68.22(12) . .
C41 Fe2 C47 121.39(13) . .
C42 Fe2 C48 118.38(13) . .
C43 Fe2 C48 103.75(12) . .
C45 Fe2 C48 68.76(13) . .
C41 Fe2 C48 155.10(12) . .
C47 Fe2 C48 41.16(13) . .
C42 Fe2 C44 154.45(15) . .
C43 Fe2 C44 119.11(13) . .
C45 Fe2 C44 40.54(14) . .
C41 Fe2 C44 163.35(13) . .
C47 Fe2 C44 68.63(12) . .
C48 Fe2 C44 41.04(11) . .
C42 Fe2 C46 124.13(13) . .
C43 Fe2 C46 159.42(12) . .
C45 Fe2 C46 40.95(13) . .
C41 Fe2 C46 109.44(14) . .
C47 Fe2 C46 40.25(13) . .
C48 Fe2 C46 68.91(14) . .
C44 Fe2 C46 68.70(14) . .
C42 Fe2 C40 68.55(12) . .
C43 Fe2 C40 68.84(12) . .
C45 Fe2 C40 110.36(12) . .
C41 Fe2 C40 40.68(11) . .
C47 Fe2 C40 157.94(14) . .
C48 Fe2 C40 160.57(12) . .
C44 Fe2 C40 125.62(11) . .
C46 Fe2 C40 124.04(14) . .
C42 Fe2 C39 68.93(10) . .
C43 Fe2 C39 41.16(10) . .
C45 Fe2 C39 122.40(11) . .
C41 Fe2 C39 68.50(10) . .
C47 Fe2 C39 159.28(13) . .
C48 Fe2 C39 122.24(12) . .
C44 Fe2 C39 106.92(11) . .
C46 Fe2 C39 158.86(12) . .
C40 Fe2 C39 40.63(11) . .
C45 C44 C48 108.0(3) . .
C45 C44 Fe2 69.33(17) . .
C48 C44 Fe2 69.46(16) . .
C45 C44 H44 126 . .
C48 C44 H44 126 . .
Fe2 C44 H44 126.8 . .
C44 C45 C46 108.7(3) . .
C44 C45 Fe2 70.13(16) . .
C46 C45 Fe2 69.97(16) . .
C44 C45 H45 125.6 . .
C46 C45 H45 125.6 . .
Fe2 C45 H45 125.8 . .
C47 C46 C45 107.5(3) . .
C47 C46 Fe2 69.71(16) . .
C45 C46 Fe2 69.07(16) . .
C47 C46 H46 126.2 . .
C45 C46 H46 126.2 . .
Fe2 C46 H46 126.5 . .
C46 C47 C48 109.0(3) . .
C46 C47 Fe2 70.04(16) . .
C48 C47 Fe2 69.51(14) . .
C46 C47 H47 125.5 . .
C48 C47 H47 125.5 . .
Fe2 C47 H47 126.5 . .
C44 C48 C47 106.8(3) . .
C44 C48 C48 125.9(4) . 5_657
C47 C48 C48 127.3(3) . 5_657
C44 C48 Fe2 69.50(16) . .
C47 C48 Fe2 69.34(17) . .
C48 C48 Fe2 125.0(2) 5_657 .
F101 P100 F101 179.9970(10) . 7
F101 P100 F103 89.92(8) . .
F101 P100 F103 90.08(8) 7 .
F101 P100 F103 90.08(8) . 7
F101 P100 F103 89.92(8) 7 7
F103 P100 F103 180 . 7
F101 P100 F102 90.26(8) . 7
F101 P100 F102 89.73(8) 7 7
F103 P100 F102 90.00(8) . 7
F103 P100 F102 89.99(8) 7 7
F101 P100 F102 89.74(8) . .
F101 P100 F102 90.26(8) 7 .
F103 P100 F102 90.00(8) . .
F103 P100 F102 90.01(8) 7 .
F102 P100 F102 180 7 .

loop_
_geom_bond_atom_site_label_1
_geom_bond_atom_site_label_2
_geom_bond_distance
_geom_bond_site_symmetry_2
Fe1 C37 1.753(2) .
Fe1 C5 2.134(2) .
Fe1 C4 2.135(2) .
Fe1 C1 2.150(2) .
Fe1 C2 2.182(2) .
Fe1 C3 2.186(2) .
Fe1 P1 2.2184(6) .
Fe1 P2 2.2492(6) .
C1 C5 1.418(3) .
C1 C2 1.434(3) .
C1 C6 1.510(3) .
C2 C3 1.407(3) .
C2 C7 1.504(3) .
C3 C4 1.433(3) .
C3 C8 1.507(3) .
C4 C5 1.419(3) .
C4 C9 1.508(3) .
C5 C10 1.498(3) .
C6 H6A 0.98 .
C6 H6B 0.98 .
C6 H6C 0.98 .
C7 H7A 0.98 .
C7 H7B 0.98 .
C7 H7C 0.98 .
C8 H8A 0.98 .
C8 H8B 0.98 .
C8 H8C 0.98 .
C9 H9A 0.98 .
C9 H9B 0.98 .
C9 H9C 0.98 .
C10 H10A 0.98 .
C10 H10B 0.98 .
C10 H10C 0.98 .
P1 C13 1.816(2) .
P1 C19 1.834(2) .
P1 C11 1.843(2) .
P2 C31 1.828(2) .
P2 C25 1.832(2) .
P2 C12 1.837(2) .
C11 C12 1.518(3) .
C11 H11A 0.99 .
C11 H11B 0.99 .
C12 H12A 0.99 .
C12 H12B 0.99 .
C13 C14 1.391(3) .
C13 C18 1.397(3) .
C14 C15 1.384(3) .
C14 H14 0.95 .
C15 C16 1.378(4) .
C15 H15 0.95 .
C16 C17 1.380(4) .
C16 H16 0.95 .
C17 C18 1.394(3) .
C17 H17 0.95 .
C18 H18 0.95 .
C19 C24 1.385(3) .
C19 C20 1.396(3) .
C20 C21 1.383(3) .
C20 H20 0.95 .
C21 C22 1.391(3) .
C21 H21 0.95 .
C22 C23 1.386(3) .
C22 H22 0.95 .
C23 C24 1.389(3) .
C23 H23 0.95 .
C24 H24 0.95 .
C25 C30 1.394(3) .
C25 C26 1.402(3) .
C26 C27 1.391(3) .
C26 H26 0.95 .
C27 C28 1.373(4) .
C27 H27 0.95 .
C28 C29 1.378(4) .
C28 H28 0.95 .
C29 C30 1.397(4) .
C29 H29 0.95 .
C30 H30 0.95 .
C31 C32 1.396(4) .
C31 C36 1.403(4) .
C32 C33 1.386(4) .
C32 H32 0.95 .
C33 C34 1.382(5) .
C33 H33 0.95 .
C34 C35 1.376(5) .
C34 H34 0.95 .
C35 C36 1.387(4) .
C35 H35 0.95 .
C36 H36 0.95 .
C37 C38 1.307(3) .
C38 C39 1.473(3) .
C38 H38 0.95 .
C39 C40 1.425(4) .
C39 C43 1.435(4) .
C39 Fe2 2.052(2) .
C40 C41 1.424(4) .
C40 Fe2 2.052(3) .
C40 H40 0.95 .
C41 C42 1.410(5) .
C41 Fe2 2.045(3) .
C41 H41 0.95 .
C42 C43 1.424(5) .
C42 Fe2 2.025(3) .
C42 H42 0.95 .
C43 Fe2 2.031(2) .
C43 H43 0.95 .
Fe2 C45 2.038(3) .
Fe2 C47 2.046(3) .
Fe2 C48 2.048(3) .
Fe2 C44 2.048(3) .
Fe2 C46 2.050(3) .
C44 C45 1.416(5) .
C44 C48 1.436(4) .
C44 H44 0.95 .
C45 C46 1.430(5) .
C45 H45 0.95 .
C46 C47 1.409(5) .
C46 H46 0.95 .
C47 C48 1.439(5) .
C47 H47 0.95 .
C48 C48 1.449(6) 5_657
P100 F101 1.5959(14) .
P100 F101 1.5959(14) 7
P100 F103 1.5978(14) .
P100 F103 1.5978(14) 7
P100 F102 1.6137(16) 7
P100 F102 1.6138(16) .

loop_
_geom_torsion_atom_site_label_1
_geom_torsion_atom_site_label_2
_geom_torsion_atom_site_label_3
_geom_torsion_atom_site_label_4
_geom_torsion
_geom_torsion_site_symmetry_4
C37 Fe1 C1 C5 44.80(16) .
C4 Fe1 C1 C5 -37.89(13) .
C2 Fe1 C1 C5 -117.47(18) .
C3 Fe1 C1 C5 -80.99(14) .
P1 Fe1 C1 C5 -129.14(14) .
P2 Fe1 C1 C5 137.27(12) .
C37 Fe1 C1 C2 162.27(12) .
C5 Fe1 C1 C2 117.47(18) .
C4 Fe1 C1 C2 79.58(13) .
C3 Fe1 C1 C2 36.48(12) .
P1 Fe1 C1 C2 -11.7(2) .
P2 Fe1 C1 C2 -105.26(11) .
C37 Fe1 C1 C6 -77.4(3) .
C5 Fe1 C1 C6 -122.2(3) .
C4 Fe1 C1 C6 -160.1(3) .
C2 Fe1 C1 C6 120.3(3) .
C3 Fe1 C1 C6 156.8(3) .
P1 Fe1 C1 C6 108.7(2) .
P2 Fe1 C1 C6 15.1(2) .
C5 C1 C2 C3 0.1(2) .
C6 C1 C2 C3 167.02(19) .
Fe1 C1 C2 C3 -61.10(14) .
C5 C1 C2 C7 -166.16(19) .
C6 C1 C2 C7 0.8(3) .
Fe1 C1 C2 C7 132.68(19) .
C5 C1 C2 Fe1 61.16(14) .
C6 C1 C2 Fe1 -131.9(2) .
C37 Fe1 C2 C3 81.4(2) .
C5 Fe1 C2 C3 80.83(12) .
C4 Fe1 C2 C3 37.56(11) .
C1 Fe1 C2 C3 118.70(16) .
P1 Fe1 C2 C3 -66.76(11) .
P2 Fe1 C2 C3 -158.59(10) .
C37 Fe1 C2 C1 -37.3(3) .
C5 Fe1 C2 C1 -37.86(12) .
C4 Fe1 C2 C1 -81.14(13) .
C3 Fe1 C2 C1 -118.70(16) .
P1 Fe1 C2 C1 174.54(10) .
P2 Fe1 C2 C1 82.71(11) .
C37 Fe1 C2 C7 -155.3(2) .
C5 Fe1 C2 C7 -155.8(3) .
C4 Fe1 C2 C7 160.9(3) .
C1 Fe1 C2 C7 -118.0(3) .
C3 Fe1 C2 C7 123.3(3) .
P1 Fe1 C2 C7 56.6(3) .
P2 Fe1 C2 C7 -35.3(3) .
C1 C2 C3 C4 0.8(2) .
C7 C2 C3 C4 166.58(19) .
Fe1 C2 C3 C4 -59.14(13) .
C1 C2 C3 C8 -168.18(19) .
C7 C2 C3 C8 -2.4(3) .
Fe1 C2 C3 C8 131.9(2) .
C1 C2 C3 Fe1 59.92(14) .
C7 C2 C3 Fe1 -134.3(2) .
C37 Fe1 C3 C2 -144.03(13) .
C5 Fe1 C3 C2 -80.56(12) .
C4 Fe1 C3 C2 -118.67(17) .
C1 Fe1 C3 C2 -37.51(12) .
P1 Fe1 C3 C2 124.11(10) .
P2 Fe1 C3 C2 32.63(15) .
C37 Fe1 C3 C4 -25.36(17) .
C5 Fe1 C3 C4 38.11(12) .
C1 Fe1 C3 C4 81.17(13) .
C2 Fe1 C3 C4 118.67(17) .
P1 Fe1 C3 C4 -117.22(11) .
P2 Fe1 C3 C4 151.30(10) .
C37 Fe1 C3 C8 92.9(2) .
C5 Fe1 C3 C8 156.4(2) .
C4 Fe1 C3 C8 118.3(3) .
C1 Fe1 C3 C8 -160.5(2) .
C2 Fe1 C3 C8 -123.0(3) .
P1 Fe1 C3 C8 1.1(2) .
P2 Fe1 C3 C8 -90.4(2) .
C2 C3 C4 C5 -1.3(2) .
C8 C3 C4 C5 167.89(19) .
Fe1 C3 C4 C5 -61.94(14) .
C2 C3 C4 C9 -172.72(19) .
C8 C3 C4 C9 -3.5(3) .
Fe1 C3 C4 C9 126.7(2) .
C2 C3 C4 Fe1 60.61(13) .
C8 C3 C4 Fe1 -130.17(19) .
C37 Fe1 C4 C5 -81.40(14) .
C1 Fe1 C4 C5 37.71(13) .
C2 Fe1 C4 C5 80.74(14) .
C3 Fe1 C4 C5 117.22(18) .
P1 Fe1 C4 C5 -169.43(11) .
P2 Fe1 C4 C5 22.3(3) .
C37 Fe1 C4 C3 161.38(13) .
C5 Fe1 C4 C3 -117.22(18) .
C1 Fe1 C4 C3 -79.51(13) .
C2 Fe1 C4 C3 -36.48(12) .
P1 Fe1 C4 C3 73.35(12) .
P2 Fe1 C4 C3 -94.9(2) .
C37 Fe1 C4 C9 39.5(2) .
C5 Fe1 C4 C9 120.9(3) .
C1 Fe1 C4 C9 158.6(2) .
C2 Fe1 C4 C9 -158.4(2) .
C3 Fe1 C4 C9 -121.9(3) .
P1 Fe1 C4 C9 -48.5(2) .
P2 Fe1 C4 C9 143.16(18) .
C2 C1 C5 C4 -0.9(2) .
C6 C1 C5 C4 -167.4(2) .
Fe1 C1 C5 C4 61.44(14) .
C2 C1 C5 C10 174.3(2) .
C6 C1 C5 C10 7.7(3) .
Fe1 C1 C5 C10 -123.4(2) .
C2 C1 C5 Fe1 -62.31(14) .
C6 C1 C5 Fe1 131.1(2) .
C3 C4 C5 C1 1.4(2) .
C9 C4 C5 C1 172.71(19) .
Fe1 C4 C5 C1 -61.87(14) .
C3 C4 C5 C10 -173.7(2) .
C9 C4 C5 C10 -2.3(3) .
Fe1 C4 C5 C10 123.1(2) .
C3 C4 C5 Fe1 63.24(14) .
C9 C4 C5 Fe1 -125.4(2) .
C37 Fe1 C5 C1 -141.88(14) .
C4 Fe1 C5 C1 117.66(19) .
C2 Fe1 C5 C1 37.87(13) .
C3 Fe1 C5 C1 79.67(14) .
P1 Fe1 C5 C1 137.97(13) .
P2 Fe1 C5 C1 -54.08(14) .
C37 Fe1 C5 C4 100.46(14) .
C1 Fe1 C5 C4 -117.66(19) .
C2 Fe1 C5 C4 -79.79(14) .
C3 Fe1 C5 C4 -37.99(12) .
P1 Fe1 C5 C4 20.3(2) .
P2 Fe1 C5 C4 -171.75(10) .
C37 Fe1 C5 C10 -21.4(2) .
C4 Fe1 C5 C10 -121.8(3) .
C1 Fe1 C5 C10 120.5(3) .
C2 Fe1 C5 C10 158.4(2) .
C3 Fe1 C5 C10 -159.8(2) .
P1 Fe1 C5 C10 -101.5(2) .
P2 Fe1 C5 C10 66.4(2) .
C37 Fe1 P1 C13 -54.83(11) .
C5 Fe1 P1 C13 26.21(16) .
C4 Fe1 P1 C13 39.92(11) .
C1 Fe1 P1 C13 119.85(16) .
C2 Fe1 P1 C13 111.70(10) .
C3 Fe1 P1 C13 77.20(10) .
P2 Fe1 P1 C13 -143.75(8) .
C37 Fe1 P1 C19 178.96(10) .
C5 Fe1 P1 C19 -99.99(15) .
C4 Fe1 P1 C19 -86.28(10) .
C1 Fe1 P1 C19 -6.35(17) .
C2 Fe1 P1 C19 -14.50(10) .
C3 Fe1 P1 C19 -49.01(10) .
P2 Fe1 P1 C19 90.04(8) .
C37 Fe1 P1 C11 64.26(10) .
C5 Fe1 P1 C11 145.30(15) .
C4 Fe1 P1 C11 159.01(10) .
C1 Fe1 P1 C11 -121.06(16) .
C2 Fe1 P1 C11 -129.21(10) .
C3 Fe1 P1 C11 -163.71(10) .
P2 Fe1 P1 C11 -24.66(8) .
C37 Fe1 P2 C31 29.48(11) .
C5 Fe1 P2 C31 -58.73(12) .
C4 Fe1 P2 C31 -75.4(2) .
C1 Fe1 P2 C31 -89.41(11) .
C2 Fe1 P2 C31 -128.10(10) .
C3 Fe1 P2 C31 -148.05(12) .
P1 Fe1 P2 C31 115.42(9) .
C37 Fe1 P2 C25 154.99(11) .
C5 Fe1 P2 C25 66.77(12) .
C4 Fe1 P2 C25 50.1(2) .
C1 Fe1 P2 C25 36.09(11) .
C2 Fe1 P2 C25 -2.59(11) .
C3 Fe1 P2 C25 -22.54(13) .
P1 Fe1 P2 C25 -119.07(9) .
C37 Fe1 P2 C12 -86.42(10) .
C5 Fe1 P2 C12 -174.63(11) .
C4 Fe1 P2 C12 168.7(2) .
C1 Fe1 P2 C12 154.69(10) .
C2 Fe1 P2 C12 116.00(10) .
C3 Fe1 P2 C12 96.05(12) .
P1 Fe1 P2 C12 -0.48(8) .
C13 P1 C11 C12 177.22(14) .
C19 P1 C11 C12 -76.24(16) .
Fe1 P1 C11 C12 50.62(15) .
P1 C11 C12 P2 -51.04(17) .
C31 P2 C12 C11 -89.19(17) .
C25 P2 C12 C11 161.37(16) .
Fe1 P2 C12 C11 31.74(17) .
C19 P1 C13 C14 51.14(18) .
C11 P1 C13 C14 156.93(16) .
Fe1 P1 C13 C14 -83.35(17) .
C19 P1 C13 C18 -130.72(18) .
C11 P1 C13 C18 -24.9(2) .
Fe1 P1 C13 C18 94.79(17) .
C18 C13 C14 C15 -1.1(3) .
P1 C13 C14 C15 177.07(17) .
C13 C14 C15 C16 0.8(3) .
C14 C15 C16 C17 0.1(3) .
C15 C16 C17 C18 -0.6(3) .
C16 C17 C18 C13 0.3(3) .
C14 C13 C18 C17 0.6(3) .
P1 C13 C18 C17 -177.51(17) .
C13 P1 C19 C24 -146.99(17) .
C11 P1 C19 C24 103.75(17) .
Fe1 P1 C19 C24 -13.89(19) .
C13 P1 C19 C20 35.00(19) .
C11 P1 C19 C20 -74.25(19) .
Fe1 P1 C19 C20 168.10(14) .
C24 C19 C20 C21 1.5(3) .
P1 C19 C20 C21 179.56(16) .
C19 C20 C21 C22 -0.1(3) .
C20 C21 C22 C23 -0.9(3) .
C21 C22 C23 C24 0.4(3) .
C20 C19 C24 C23 -2.0(3) .
P1 C19 C24 C23 179.92(16) .
C22 C23 C24 C19 1.1(3) .
C31 P2 C25 C30 27.0(2) .
C12 P2 C25 C30 136.3(2) .
Fe1 P2 C25 C30 -101.97(19) .
C31 P2 C25 C26 -155.65(18) .
C12 P2 C25 C26 -46.4(2) .
Fe1 P2 C25 C26 75.34(19) .
C30 C25 C26 C27 1.5(3) .
P2 C25 C26 C27 -175.95(18) .
C25 C26 C27 C28 1.0(4) .
C26 C27 C28 C29 -2.6(4) .
C27 C28 C29 C30 1.8(4) .
C26 C25 C30 C29 -2.2(3) .
P2 C25 C30 C29 175.08(19) .
C28 C29 C30 C25 0.6(4) .
C25 P2 C31 C32 107.5(2) .
C12 P2 C31 C32 -0.2(2) .
Fe1 P2 C31 C32 -118.67(19) .
C25 P2 C31 C36 -77.5(2) .
C12 P2 C31 C36 174.8(2) .
Fe1 P2 C31 C36 56.4(2) .
C36 C31 C32 C33 1.1(4) .
P2 C31 C32 C33 176.2(2) .
C31 C32 C33 C34 0.3(5) .
C32 C33 C34 C35 -0.1(5) .
C33 C34 C35 C36 -1.5(5) .
C34 C35 C36 C31 3.0(5) .
C32 C31 C36 C35 -2.8(4) .
P2 C31 C36 C35 -178.0(2) .
C37 C38 C39 C40 19.0(4) .
C37 C38 C39 C43 -162.5(2) .
C37 C38 C39 Fe2 110.6(3) .
C43 C39 C40 C41 0.6(3) .
C38 C39 C40 C41 179.4(2) .
Fe2 C39 C40 C41 58.97(17) .
C43 C39 C40 Fe2 -58.33(15) .
C38 C39 C40 Fe2 120.4(2) .
C39 C40 C41 C42 -0.7(3) .
Fe2 C40 C41 C42 58.49(19) .
C39 C40 C41 Fe2 -59.16(16) .
C40 C41 C42 C43 0.4(3) .
Fe2 C41 C42 C43 59.52(18) .
C40 C41 C42 Fe2 -59.09(18) .
C41 C42 C43 C39 0.0(3) .
Fe2 C42 C43 C39 59.99(16) .
C41 C42 C43 Fe2 -60.02(18) .
C40 C39 C43 C42 -0.4(2) .
C38 C39 C43 C42 -179.2(2) .
Fe2 C39 C43 C42 -59.36(16) .
C40 C39 C43 Fe2 58.98(16) .
C38 C39 C43 Fe2 -119.8(2) .
C41 C42 Fe2 C43 119.4(2) .
C41 C42 Fe2 C45 -52.4(5) .
C43 C42 Fe2 C45 -171.8(4) .
C43 C42 Fe2 C41 -119.4(2) .
C41 C42 Fe2 C47 -120.02(18) .
C43 C42 Fe2 C47 120.60(19) .
C41 C42 Fe2 C48 -162.64(16) .
C43 C42 Fe2 C48 77.98(19) .
C41 C42 Fe2 C44 166.4(2) .
C43 C42 Fe2 C44 47.0(3) .
C41 C42 Fe2 C46 -80.0(2) .
C43 C42 Fe2 C46 160.63(18) .
C41 C42 Fe2 C40 37.41(16) .
C43 C42 Fe2 C40 -81.97(18) .
C41 C42 Fe2 C39 81.15(17) .
C43 C42 Fe2 C39 -38.23(17) .
C39 C43 Fe2 C42 -118.7(3) .
C42 C43 Fe2 C45 173.9(3) .
C39 C43 Fe2 C45 55.3(4) .
C42 C43 Fe2 C41 37.43(18) .
C39 C43 Fe2 C41 -81.25(18) .
C42 C43 Fe2 C47 -77.2(2) .
C39 C43 Fe2 C47 164.16(17) .
C42 C43 Fe2 C48 -117.64(19) .
C39 C43 Fe2 C48 123.68(17) .
C42 C43 Fe2 C44 -158.83(18) .
C39 C43 Fe2 C44 82.49(19) .
C42 C43 Fe2 C46 -51.4(5) .
C39 C43 Fe2 C46 -170.0(4) .
C42 C43 Fe2 C40 81.2(2) .
C39 C43 Fe2 C40 -37.47(16) .
C42 C43 Fe2 C39 118.7(3) .
C40 C41 Fe2 C42 119.8(2) .
C42 C41 Fe2 C43 -37.94(16) .
C40 C41 Fe2 C43 81.88(17) .
C42 C41 Fe2 C45 162.62(17) .
C40 C41 Fe2 C45 -77.6(2) .
C42 C41 Fe2 C47 77.3(2) .
C40 C41 Fe2 C47 -162.88(17) .
C42 C41 Fe2 C48 38.6(3) .
C40 C41 Fe2 C48 158.4(3) .
C42 C41 Fe2 C44 -159.3(4) .
C40 C41 Fe2 C44 -39.5(5) .
C42 C41 Fe2 C46 120.18(18) .
C40 C41 Fe2 C46 -120.00(18) .
C42 C41 Fe2 C40 -119.8(2) .
C42 C41 Fe2 C39 -82.30(17) .
C40 C41 Fe2 C39 37.52(16) .
C41 C40 Fe2 C42 -37.29(19) .
C39 C40 Fe2 C42 82.21(17) .
C41 C40 Fe2 C43 -81.57(19) .
C39 C40 Fe2 C43 37.94(15) .
C41 C40 Fe2 C45 124.1(2) .
C39 C40 Fe2 C45 -116.44(17) .
C39 C40 Fe2 C41 119.5(2) .
C41 C40 Fe2 C47 42.0(4) .
C39 C40 Fe2 C47 161.5(3) .
C41 C40 Fe2 C48 -152.2(3) .
C39 C40 Fe2 C48 -32.7(4) .
C41 C40 Fe2 C44 167.06(19) .
C39 C40 Fe2 C44 -73.43(19) .
C41 C40 Fe2 C46 80.2(2) .
C39 C40 Fe2 C46 -160.26(16) .
C41 C40 Fe2 C39 -119.5(2) .
C40 C39 Fe2 C42 -81.22(18) .
C43 C39 Fe2 C42 38.2(2) .
C38 C39 Fe2 C42 155.4(3) .
C40 C39 Fe2 C43 -119.4(2) .
C38 C39 Fe2 C43 117.2(3) .
C40 C39 Fe2 C45 83.9(2) .
C43 C39 Fe2 C45 -156.7(2) .
C38 C39 Fe2 C45 -39.5(3) .
C40 C39 Fe2 C41 -37.56(16) .
C43 C39 Fe2 C41 81.84(19) .
C38 C39 Fe2 C41 -160.9(3) .
C40 C39 Fe2 C47 -160.3(3) .
C43 C39 Fe2 C47 -40.9(4) .
C38 C39 Fe2 C47 76.3(4) .
C40 C39 Fe2 C48 167.73(15) .
C43 C39 Fe2 C48 -72.87(19) .
C38 C39 Fe2 C48 44.3(3) .
C40 C39 Fe2 C44 125.47(16) .
C43 C39 Fe2 C44 -115.13(18) .
C38 C39 Fe2 C44 2.1(3) .
C40 C39 Fe2 C46 50.9(4) .
C43 C39 Fe2 C46 170.3(4) .
C38 C39 Fe2 C46 -72.5(5) .
C43 C39 Fe2 C40 119.4(2) .
C38 C39 Fe2 C40 -123.4(3) .
C42 Fe2 C44 C45 163.2(2) .
C43 Fe2 C44 C45 -163.40(16) .
C41 Fe2 C44 C45 -49.0(5) .
C47 Fe2 C44 C45 81.05(19) .
C48 Fe2 C44 C45 119.6(2) .
C46 Fe2 C44 C45 37.69(18) .
C40 Fe2 C44 C45 -79.7(2) .
C39 Fe2 C44 C45 -120.40(17) .
C42 Fe2 C44 C48 43.6(3) .
C43 Fe2 C44 C48 76.98(19) .
C45 Fe2 C44 C48 -119.6(2) .
C41 Fe2 C44 C48 -168.7(4) .
C47 Fe2 C44 C48 -38.57(18) .
C46 Fe2 C44 C48 -81.93(19) .
C40 Fe2 C44 C48 160.70(17) .
C39 Fe2 C44 C48 119.98(18) .
C48 C44 C45 C46 -0.7(3) .
Fe2 C44 C45 C46 -59.55(19) .
C48 C44 C45 Fe2 58.87(17) .
C42 Fe2 C45 C44 -155.4(4) .
C43 Fe2 C45 C44 37.9(4) .
C41 Fe2 C45 C44 164.22(16) .
C47 Fe2 C45 C44 -82.16(19) .
C48 Fe2 C45 C44 -37.76(17) .
C46 Fe2 C45 C44 -119.6(3) .
C40 Fe2 C45 C44 121.46(17) .
C39 Fe2 C45 C44 77.8(2) .
C42 Fe2 C45 C46 -35.8(5) .
C43 Fe2 C45 C46 157.6(3) .
C41 Fe2 C45 C46 -76.1(2) .
C47 Fe2 C45 C46 37.5(2) .
C48 Fe2 C45 C46 81.9(2) .
C44 Fe2 C45 C46 119.6(3) .
C40 Fe2 C45 C46 -118.9(2) .
C39 Fe2 C45 C46 -162.6(2) .
C44 C45 C46 C47 0.3(3) .
Fe2 C45 C46 C47 -59.34(19) .
C44 C45 C46 Fe2 59.65(18) .
C42 Fe2 C46 C47 -73.2(3) .
C43 Fe2 C46 C47 -34.9(5) .
C45 Fe2 C46 C47 119.0(3) .
C41 Fe2 C46 C47 -116.0(2) .
C48 Fe2 C46 C47 37.5(2) .
C44 Fe2 C46 C47 81.7(2) .
C40 Fe2 C46 C47 -158.91(19) .
C39 Fe2 C46 C47 163.5(3) .
C42 Fe2 C46 C45 167.8(2) .
C43 Fe2 C46 C45 -153.9(4) .
C41 Fe2 C46 C45 125.0(2) .
C47 Fe2 C46 C45 -119.0(3) .
C48 Fe2 C46 C45 -81.5(2) .
C44 Fe2 C46 C45 -37.3(2) .
C40 Fe2 C46 C45 82.1(2) .
C39 Fe2 C46 C45 44.5(5) .
C45 C46 C47 C48 0.2(3) .
Fe2 C46 C47 C48 -58.75(18) .
C45 C46 C47 Fe2 58.94(19) .
C42 Fe2 C47 C46 124.5(2) .
C43 Fe2 C47 C46 166.3(2) .
C45 Fe2 C47 C46 -38.1(2) .
C41 Fe2 C47 C46 83.3(2) .
C48 Fe2 C47 C46 -120.3(3) .
C44 Fe2 C47 C46 -81.9(2) .
C40 Fe2 C47 C46 52.5(4) .
C39 Fe2 C47 C46 -163.2(3) .
C42 Fe2 C47 C48 -115.16(18) .
C43 Fe2 C47 C48 -73.36(19) .
C45 Fe2 C47 C48 82.21(19) .
C41 Fe2 C47 C48 -156.41(17) .
C44 Fe2 C47 C48 38.47(17) .
C46 Fe2 C47 C48 120.3(3) .
C40 Fe2 C47 C48 172.9(3) .
C39 Fe2 C47 C48 -42.9(4) .
C45 C44 C48 C47 0.8(3) .
Fe2 C44 C48 C47 59.58(18) .
C45 C44 C48 C48 -177.8(3) 5_657
Fe2 C44 C48 C48 -119.0(3) 5_657
C45 C44 C48 Fe2 -58.79(18) .
C46 C47 C48 C44 -0.6(3) .
Fe2 C47 C48 C44 -59.68(17) .
C46 C47 C48 C48 177.9(3) 5_657
Fe2 C47 C48 C48 118.9(3) 5_657
C46 C47 C48 Fe2 59.08(19) .
C42 Fe2 C48 C44 -160.26(18) .
C43 Fe2 C48 C44 -118.80(18) .
C45 Fe2 C48 C44 37.31(18) .
C41 Fe2 C48 C44 172.3(3) .
C47 Fe2 C48 C44 118.1(2) .
C46 Fe2 C48 C44 81.4(2) .
C40 Fe2 C48 C44 -53.9(4) .
C39 Fe2 C48 C44 -78.4(2) .
C42 Fe2 C48 C47 81.66(19) .
C43 Fe2 C48 C47 123.12(17) .
C45 Fe2 C48 C47 -80.77(19) .
C41 Fe2 C48 C47 54.2(3) .
C44 Fe2 C48 C47 -118.1(2) .
C46 Fe2 C48 C47 -36.71(17) .
C40 Fe2 C48 C47 -171.9(3) .
C39 Fe2 C48 C47 163.47(15) .
C42 Fe2 C48 C48 -40.1(4) 5_657
C43 Fe2 C48 C48 1.3(4) 5_657
C45 Fe2 C48 C48 157.4(4) 5_657
C41 Fe2 C48 C48 -67.6(5) 5_657
C47 Fe2 C48 C48 -121.8(4) 5_657
C44 Fe2 C48 C48 120.1(4) 5_657
C46 Fe2 C48 C48 -158.5(4) 5_657
C40 Fe2 C48 C48 66.3(5) 5_657
C39 Fe2 C48 C48 41.7(4) 5_657

loop_
_platon_squeeze_void_nr
_platon_squeeze_void_average_x
_platon_squeeze_void_average_y
_platon_squeeze_void_average_z
_platon_squeeze_void_volume
_platon_squeeze_void_count_electrons
1 0.000 0.000 0.001 961.0 10.0
2 0.500 0.500 0.254 961.0 10.0
